data_4510554
loop_
_publ_author_name
'Liu, Lu'
'Ding, Jie'
'Huang, Chao'
'Li, Ming'
'Hou, Hongwei'
'Fan, Yaoting'

_publ_section_title
;
 Polynuclear CdIIPolymers: Crystal Structures, Topologies, and the
 Photodegradation for Organic Dye Contaminants
;
_journal_issue 6
_journal_name_full 'Crystal Growth &amp; Design'
_journal_page_first 3035
_journal_paper_doi 10.1021/cg500295r
_journal_volume 14
_journal_year 2014
_chemical_formula_moiety 'C42 H22 Cd3 O17, O'
_chemical_formula_sum 'C42 H34 Cd3 O18'
_chemical_formula_weight 1163.89
_chemical_name_systematic
; 
 ? 
;
_space_group_IT_number 14
_symmetry_cell_setting monoclinic
_symmetry_space_group_name_Hall '-P 2ybc'
_symmetry_space_group_name_H-M 'P 1 21/c 1'
_atom_sites_solution_hydrogens geom
_atom_sites_solution_primary direct
_atom_sites_solution_secondary difmap
_audit_creation_method SHELXL-97
_cell_angle_alpha 90.00
_cell_angle_beta 103.01(3)
_cell_angle_gamma 90.00
_cell_formula_units_Z 4
_cell_length_a 13.933(3)
_cell_length_b 18.143(4)
_cell_length_c 17.787(4)
_cell_measurement_temperature 293(2)
_cell_volume 4380.9(18)
_computing_structure_refinement 'SHELXL-97 (Sheldrick, 1997)'
_computing_structure_solution 'SHELXS-97 (Sheldrick, 1990)'
_diffrn_ambient_temperature 293(2)
_diffrn_measured_fraction_theta_full 0.983
_diffrn_measured_fraction_theta_max 0.983
_diffrn_radiation_monochromator graphite
_diffrn_radiation_source 'fine-focus sealed tube'
_diffrn_radiation_type MoK\a
_diffrn_radiation_wavelength 0.71073
_diffrn_reflns_av_R_equivalents 0.0739
_diffrn_reflns_av_sigmaI/netI 0.0630
_diffrn_reflns_limit_h_max 16
_diffrn_reflns_limit_h_min -16
_diffrn_reflns_limit_k_max 21
_diffrn_reflns_limit_k_min -21
_diffrn_reflns_limit_l_max 20
_diffrn_reflns_limit_l_min -21
_diffrn_reflns_number 38199
_diffrn_reflns_theta_full 25.50
_diffrn_reflns_theta_max 25.50
_diffrn_reflns_theta_min 2.02
_exptl_absorpt_coefficient_mu 1.518
_exptl_absorpt_correction_T_max 0.7717
_exptl_absorpt_correction_T_min 0.7120
_exptl_absorpt_correction_type multi-scan
_exptl_absorpt_process_details sadabs
_exptl_crystal_density_diffrn 1.765
_exptl_crystal_density_method 'not measured'
_exptl_crystal_F_000 2296
_exptl_crystal_size_max 0.24
_exptl_crystal_size_mid 0.21
_exptl_crystal_size_min 0.18
_refine_diff_density_max 3.336
_refine_diff_density_min -1.165
_refine_diff_density_rms 0.151
_refine_ls_extinction_method none
_refine_ls_goodness_of_fit_ref 1.143
_refine_ls_hydrogen_treatment constr
_refine_ls_matrix_type full
_refine_ls_number_parameters 568
_refine_ls_number_reflns 8012
_refine_ls_number_restraints 25
_refine_ls_restrained_S_all 1.146
_refine_ls_R_factor_all 0.1003
_refine_ls_R_factor_gt 0.0850
_refine_ls_shift/su_max 0.001
_refine_ls_shift/su_mean 0.000
_refine_ls_structure_factor_coef Fsqd
_refine_ls_weighting_details 'calc w=1/[\s^2^(Fo^2^)+(0.0671P)^2^+29.5390P] where P=(Fo^2^+2Fc^2^)/3'
_refine_ls_weighting_scheme calc
_refine_ls_wR_factor_gt 0.1782
_refine_ls_wR_factor_ref 0.1888
_reflns_number_gt 6971
_reflns_number_total 8012
_reflns_threshold_expression >2sigma(I)
_cod_data_source_file cg500295r_si_002.cif
_cod_data_source_block complex_1
_cod_depositor_comments 'Adding full bibliography for 4510554--4510557.cif.'
_cod_original_cell_volume 4381.1(15)
_cod_original_sg_symbol_H-M 'P 21/c'
_cod_database_code 4510554

loop_
_symmetry_equiv_pos_as_xyz
'x, y, z'
'-x, y+1/2, -z+1/2'
'-x, -y, -z'
'x, -y-1/2, z-1/2'

loop_
_atom_site_label
_atom_site_type_symbol
_atom_site_fract_x
_atom_site_fract_y
_atom_site_fract_z
_atom_site_U_iso_or_equiv
_atom_site_adp_type
_atom_site_occupancy
_atom_site_symmetry_multiplicity
_atom_site_calc_flag
_atom_site_refinement_flags
Cd1 Cd 0.88536(4) 0.94955(3) 0.62829(4) 0.0346(2) Uani 1 1 d .
Cd2 Cd -0.92531(4) 0.69911(4) 0.11870(4) 0.0378(2) Uani 1 1 d .
Cd3 Cd -0.00076(5) 0.50815(4) 0.34555(5) 0.0502(3) Uani 1 1 d .
O1 O 0.9057(8) 0.9427(7) 0.4965(5) 0.100(4) Uani 1 1 d .
O2 O 0.8838(5) 0.8298(4) 0.6064(5) 0.060(2) Uani 1 1 d U
O3 O 0.9440(4) 0.7253(4) 0.5803(4) 0.0449(17) Uani 1 1 d .
O4 O -0.9375(6) 0.6652(5) -0.0108(4) 0.063(2) Uani 1 1 d .
O5 O -0.9311(7) 0.7028(5) 0.2473(5) 0.071(2) Uani 1 1 d .
O6 O -0.8345(5) 0.8191(4) 0.1360(5) 0.064(2) Uani 1 1 d .
O7 O -0.7604(5) 0.7130(4) 0.1535(5) 0.064(2) Uani 1 1 d .
O8 O -0.0220(4) 0.9952(4) 0.3039(4) 0.0482(18) Uani 1 1 d .
O9 O -0.0800(5) 1.0743(4) 0.3762(4) 0.0516(19) Uani 1 1 d .
O10 O -0.1409(5) 0.5561(4) 0.2566(4) 0.0476(17) Uani 1 1 d .
O11 O -0.0921(5) 0.6094(4) 0.3688(5) 0.068(2) Uani 1 1 d .
O12 O 0.1319(5) 0.5828(4) 0.3328(4) 0.0547(19) Uani 1 1 d .
O13 O 0.1519(4) 0.5145(4) 0.4366(4) 0.0470(17) Uani 1 1 d .
O14 O -0.0934(8) 0.4520(5) 0.4269(6) 0.091(3) Uani 1 1 d .
O15 O 0.0061(7) 0.3897(4) 0.3149(5) 0.073(2) Uani 1 1 d .
O16 O 0.1775(4) 0.9335(4) 0.4284(4) 0.0487(18) Uani 1 1 d .
O17 O 0.2774(4) 1.0242(4) 0.4158(4) 0.0513(19) Uani 1 1 d .
O18 O 0.8483(12) 0.1569(9) 0.7015(9) 0.156(5) Uani 1 1 d U
C1 C 0.8716(7) 0.7664(5) 0.5817(6) 0.040(2) Uani 1 1 d U
C2 C -0.7585(6) 0.7820(5) 0.1575(6) 0.043(2) Uani 1 1 d .
C3 C -0.6614(6) 0.8182(5) 0.1897(6) 0.036(2) Uani 1 1 d .
C4 C -0.6537(6) 0.8945(5) 0.2001(6) 0.041(2) Uani 1 1 d .
H4 H -0.7096 0.9241 0.1898 0.049 Uiso 1 1 calc R
C5 C -0.5621(6) 0.9248(5) 0.2260(6) 0.041(2) Uani 1 1 d .
H5 H -0.5571 0.9756 0.2326 0.049 Uiso 1 1 calc R
C6 C -0.4767(6) 0.8829(5) 0.2427(5) 0.035(2) Uani 1 1 d .
C7 C -0.4842(6) 0.8059(5) 0.2380(5) 0.0314(19) Uani 1 1 d .
C8 C -0.5788(6) 0.7755(5) 0.2099(5) 0.036(2) Uani 1 1 d .
H8 H -0.5851 0.7246 0.2049 0.043 Uiso 1 1 calc R
C9 C -0.3787(6) 0.9214(5) 0.2636(5) 0.034(2) Uani 1 1 d .
C10 C -0.3016(6) 0.8996(5) 0.2295(5) 0.037(2) Uani 1 1 d .
H10 H -0.3121 0.8622 0.1929 0.045 Uiso 1 1 calc R
C11 C -0.2106(6) 0.9328(5) 0.2497(6) 0.038(2) Uani 1 1 d .
H11 H -0.1602 0.9173 0.2269 0.046 Uiso 1 1 calc R
C12 C -0.1935(6) 0.9887(5) 0.3030(5) 0.0309(19) Uani 1 1 d .
C13 C -0.2707(6) 1.0136(5) 0.3355(6) 0.039(2) Uani 1 1 d .
H13 H -0.2606 1.0530 0.3699 0.046 Uiso 1 1 calc R
C14 C -0.3622(6) 0.9793(5) 0.3162(5) 0.039(2) Uani 1 1 d .
H14 H -0.4128 0.9952 0.3386 0.047 Uiso 1 1 calc R
C15 C -0.0927(6) 1.0223(5) 0.3275(5) 0.0305(19) Uani 1 1 d .
C16 C -0.3996(6) 0.7524(5) 0.2577(5) 0.0326(19) Uani 1 1 d .
C17 C -0.3931(7) 0.6936(5) 0.2077(6) 0.041(2) Uani 1 1 d .
H17 H -0.4428 0.6873 0.1636 0.049 Uiso 1 1 calc R
C18 C -0.3152(7) 0.6451(6) 0.2223(6) 0.044(2) Uani 1 1 d .
H18 H -0.3121 0.6067 0.1882 0.053 Uiso 1 1 calc R
C19 C -0.2411(6) 0.6541(5) 0.2887(6) 0.040(2) Uani 1 1 d .
C20 C -0.2481(6) 0.7101(6) 0.3396(6) 0.044(2) Uani 1 1 d .
H20 H -0.1992 0.7151 0.3845 0.053 Uiso 1 1 calc R
C21 C -0.3265(6) 0.7589(5) 0.3253(5) 0.038(2) Uani 1 1 d .
H21 H -0.3304 0.7959 0.3607 0.046 Uiso 1 1 calc R
C22 C 0.1855(6) 0.5606(5) 0.3949(6) 0.038(2) Uani 1 1 d .
C23 C 0.2889(6) 0.5897(5) 0.4210(5) 0.036(2) Uani 1 1 d .
C24 C 0.3438(6) 0.5740(5) 0.4935(5) 0.035(2) Uani 1 1 d .
H24 H 0.3169 0.5449 0.5266 0.042 Uiso 1 1 calc R
C25 C 0.4379(6) 0.6008(5) 0.5180(5) 0.037(2) Uani 1 1 d .
H25 H 0.4746 0.5883 0.5667 0.045 Uiso 1 1 calc R
C26 C 0.4794(6) 0.6471(5) 0.4699(5) 0.037(2) Uani 1 1 d .
C27 C 0.4245(7) 0.6618(6) 0.3966(6) 0.051(3) Uani 1 1 d .
H27 H 0.4518 0.6910 0.3639 0.061 Uiso 1 1 calc R
C28 C 0.3300(7) 0.6343(6) 0.3700(6) 0.045(2) Uani 1 1 d .
H28 H 0.2943 0.6447 0.3204 0.053 Uiso 1 1 calc R
C29 C 0.5792(6) 0.6806(5) 0.4980(5) 0.0322(19) Uani 1 1 d .
C30 C 0.6610(6) 0.6336(5) 0.5151(6) 0.040(2) Uani 1 1 d .
H30 H 0.6519 0.5830 0.5084 0.047 Uiso 1 1 calc R
C31 C 0.7552(6) 0.6611(5) 0.5418(6) 0.037(2) Uani 1 1 d .
H31 H 0.8087 0.6291 0.5518 0.045 Uiso 1 1 calc R
C32 C 0.7702(6) 0.7363(5) 0.5537(5) 0.033(2) Uani 1 1 d .
C33 C 0.6882(6) 0.7838(5) 0.5377(5) 0.0303(19) Uani 1 1 d .
H33 H 0.6978 0.8342 0.5459 0.036 Uiso 1 1 calc R
C34 C 0.5919(6) 0.7568(5) 0.5096(5) 0.0316(19) Uani 1 1 d .
C35 C 0.5078(6) 0.8105(5) 0.4946(5) 0.0318(19) Uani 1 1 d .
C36 C 0.5174(6) 0.8768(5) 0.4571(5) 0.035(2) Uani 1 1 d .
H36 H 0.5764 0.8878 0.4433 0.042 Uiso 1 1 calc R
C37 C 0.4394(6) 0.9266(5) 0.4403(6) 0.041(2) Uani 1 1 d .
H37 H 0.4468 0.9711 0.4162 0.050 Uiso 1 1 calc R
C38 C 0.3505(6) 0.9099(5) 0.4596(5) 0.034(2) Uani 1 1 d .
C39 C 0.3424(6) 0.8450(5) 0.4985(6) 0.038(2) Uani 1 1 d .
H39 H 0.2835 0.8337 0.5123 0.046 Uiso 1 1 calc R
C40 C 0.4213(6) 0.7965(5) 0.5172(5) 0.038(2) Uani 1 1 d .
H40 H 0.4156 0.7540 0.5452 0.045 Uiso 1 1 calc R
C41 C 0.2653(6) 0.9593(5) 0.4340(5) 0.036(2) Uani 1 1 d .
C42 C -0.1537(6) 0.6033(5) 0.3051(6) 0.041(2) Uani 1 1 d .

loop_
_atom_site_aniso_label
_atom_site_aniso_U_11
_atom_site_aniso_U_22
_atom_site_aniso_U_33
_atom_site_aniso_U_23
_atom_site_aniso_U_13
_atom_site_aniso_U_12
Cd1 0.0194(3) 0.0274(3) 0.0530(4) -0.0011(3) -0.0002(3) 0.0018(2)
Cd2 0.0190(3) 0.0322(4) 0.0590(5) 0.0003(3) 0.0019(3) -0.0009(3)
Cd3 0.0228(3) 0.0319(4) 0.0884(6) 0.0056(4) -0.0036(4) -0.0007(3)
O1 0.111(8) 0.132(10) 0.057(5) 0.010(6) 0.016(5) 0.062(7)
O2 0.040(3) 0.036(3) 0.093(5) -0.012(3) -0.010(3) -0.003(3)
O3 0.016(3) 0.047(4) 0.070(5) -0.006(3) 0.005(3) 0.009(3)
O4 0.067(5) 0.065(5) 0.058(5) 0.010(4) 0.014(4) 0.022(4)
O5 0.085(6) 0.064(6) 0.062(5) -0.008(4) 0.014(4) 0.011(5)
O6 0.022(3) 0.047(4) 0.113(7) 0.001(4) -0.003(4) 0.000(3)
O7 0.024(3) 0.042(4) 0.116(7) -0.014(4) -0.002(4) -0.004(3)
O8 0.022(3) 0.065(5) 0.056(4) -0.012(4) 0.004(3) -0.013(3)
O9 0.039(4) 0.035(4) 0.074(5) -0.009(4) -0.003(3) -0.011(3)
O10 0.043(4) 0.049(4) 0.051(4) -0.004(3) 0.010(3) 0.017(3)
O11 0.048(4) 0.059(5) 0.081(6) -0.015(4) -0.022(4) 0.023(4)
O12 0.027(3) 0.063(5) 0.065(5) -0.009(4) -0.008(3) -0.009(3)
O13 0.026(3) 0.045(4) 0.067(5) 0.003(4) 0.005(3) -0.011(3)
O14 0.110(8) 0.071(6) 0.110(8) -0.020(6) 0.060(7) -0.035(6)
O15 0.091(6) 0.042(5) 0.099(7) 0.008(4) 0.048(5) -0.003(4)
O16 0.023(3) 0.041(4) 0.078(5) 0.014(4) 0.002(3) 0.002(3)
O17 0.027(3) 0.040(4) 0.083(5) 0.021(4) 0.005(3) 0.004(3)
O18 0.168(9) 0.145(9) 0.152(9) -0.014(7) 0.029(7) -0.001(8)
C1 0.035(4) 0.028(4) 0.055(5) 0.004(4) 0.003(4) -0.008(3)
C2 0.024(5) 0.040(6) 0.064(7) -0.002(5) 0.010(4) 0.001(4)
C3 0.020(4) 0.030(5) 0.058(6) 0.000(4) 0.007(4) -0.003(4)
C4 0.015(4) 0.042(5) 0.066(6) -0.004(5) 0.009(4) 0.006(4)
C5 0.029(5) 0.028(5) 0.062(6) -0.011(4) 0.002(4) -0.002(4)
C6 0.021(4) 0.039(5) 0.046(5) -0.003(4) 0.006(4) -0.008(4)
C7 0.018(4) 0.037(5) 0.037(5) 0.004(4) 0.001(3) 0.002(3)
C8 0.027(4) 0.031(5) 0.049(5) -0.004(4) 0.007(4) 0.001(4)
C9 0.024(4) 0.041(5) 0.035(5) -0.004(4) 0.005(4) -0.005(4)
C10 0.032(5) 0.050(6) 0.032(5) -0.018(4) 0.012(4) -0.011(4)
C11 0.026(4) 0.039(5) 0.053(6) -0.013(4) 0.017(4) 0.000(4)
C12 0.016(4) 0.036(5) 0.040(5) 0.000(4) 0.006(3) -0.005(3)
C13 0.033(5) 0.033(5) 0.048(6) -0.012(4) 0.005(4) 0.001(4)
C14 0.024(4) 0.049(6) 0.047(6) -0.008(5) 0.014(4) -0.004(4)
C15 0.025(4) 0.033(5) 0.032(5) 0.003(4) 0.003(4) -0.003(4)
C16 0.025(4) 0.031(5) 0.043(5) 0.007(4) 0.010(4) 0.008(4)
C17 0.031(5) 0.046(6) 0.044(5) -0.001(4) 0.000(4) 0.011(4)
C18 0.035(5) 0.044(6) 0.048(6) -0.004(5) 0.001(4) 0.014(4)
C19 0.026(4) 0.045(6) 0.050(6) -0.002(5) 0.011(4) 0.012(4)
C20 0.022(4) 0.068(7) 0.039(5) -0.001(5) 0.002(4) 0.011(4)
C21 0.029(5) 0.040(5) 0.045(5) -0.001(4) 0.006(4) 0.005(4)
C22 0.025(4) 0.039(5) 0.049(6) -0.006(4) 0.002(4) -0.006(4)
C23 0.026(4) 0.034(5) 0.045(5) 0.000(4) 0.004(4) 0.000(4)
C24 0.032(5) 0.035(5) 0.039(5) -0.004(4) 0.008(4) -0.005(4)
C25 0.032(5) 0.034(5) 0.039(5) 0.006(4) -0.006(4) -0.008(4)
C26 0.020(4) 0.039(5) 0.049(6) -0.009(4) 0.004(4) -0.004(4)
C27 0.033(5) 0.070(7) 0.043(6) 0.014(5) -0.005(4) -0.017(5)
C28 0.042(5) 0.048(6) 0.043(6) 0.001(5) 0.009(4) -0.009(5)
C29 0.021(4) 0.033(5) 0.039(5) 0.004(4) -0.001(4) -0.005(4)
C30 0.029(4) 0.025(5) 0.058(6) -0.007(4) -0.004(4) 0.000(4)
C31 0.019(4) 0.028(5) 0.059(6) 0.006(4) -0.003(4) 0.003(3)
C32 0.022(4) 0.034(5) 0.040(5) -0.001(4) 0.000(4) -0.008(4)
C33 0.025(4) 0.025(4) 0.039(5) -0.004(4) 0.003(4) -0.005(3)
C34 0.023(4) 0.026(4) 0.044(5) -0.001(4) 0.005(4) 0.000(3)
C35 0.016(4) 0.041(5) 0.036(5) 0.004(4) 0.002(3) 0.001(3)
C36 0.024(4) 0.036(5) 0.046(5) 0.007(4) 0.009(4) 0.001(4)
C37 0.028(5) 0.030(5) 0.066(7) 0.011(5) 0.010(4) -0.001(4)
C38 0.025(4) 0.037(5) 0.040(5) 0.011(4) 0.009(4) 0.008(4)
C39 0.018(4) 0.041(5) 0.056(6) 0.007(4) 0.009(4) -0.001(4)
C40 0.028(4) 0.036(5) 0.044(5) 0.014(4) -0.003(4) 0.001(4)
C41 0.031(5) 0.034(5) 0.043(5) -0.001(4) 0.006(4) 0.005(4)
C42 0.028(5) 0.039(5) 0.055(6) 0.010(5) 0.011(5) 0.005(4)

loop_
_atom_type_symbol
_atom_type_description
_atom_type_scat_dispersion_real
_atom_type_scat_dispersion_imag
_atom_type_scat_source
C C 0.0033 0.0016 'International Tables Vol C Tables 4.2.6.8 and 6.1.1.4'
H H 0.0000 0.0000 'International Tables Vol C Tables 4.2.6.8 and 6.1.1.4'
O O 0.0106 0.0060 'International Tables Vol C Tables 4.2.6.8 and 6.1.1.4'
Cd Cd -0.8075 1.2024 'International Tables Vol C Tables 4.2.6.8 and 6.1.1.4'

loop_
_geom_angle_atom_site_label_1
_geom_angle_atom_site_label_2
_geom_angle_atom_site_label_3
_geom_angle
_geom_angle_site_symmetry_1
_geom_angle_site_symmetry_3
O2 Cd1 O8 120.5(3) . 3_676
O2 Cd1 O17 100.1(3) . 3_676
O8 Cd1 O17 138.5(3) 3_676 3_676
O2 Cd1 O10 97.4(3) . 4_676
O8 Cd1 O10 78.5(2) 3_676 4_676
O17 Cd1 O10 89.0(3) 3_676 4_676
O2 Cd1 O16 143.1(3) . 3_676
O8 Cd1 O16 90.9(2) 3_676 3_676
O17 Cd1 O16 55.6(2) 3_676 3_676
O10 Cd1 O16 108.4(3) 4_676 3_676
O2 Cd1 O1 77.2(4) . .
O8 Cd1 O1 105.8(4) 3_676 .
O17 Cd1 O1 90.1(3) 3_676 .
O10 Cd1 O1 174.2(3) 4_676 .
O16 Cd1 O1 75.7(3) 3_676 .
O2 Cd1 C41 123.6(3) . 3_676
O8 Cd1 C41 115.6(3) 3_676 3_676
O17 Cd1 C41 27.2(3) 3_676 3_676
O10 Cd1 C41 98.3(3) 4_676 3_676
O16 Cd1 C41 28.5(2) 3_676 3_676
O1 Cd1 C41 83.4(3) . 3_676
O7 Cd2 O3 135.8(2) . 4_375
O7 Cd2 O9 94.5(3) . 2_445
O3 Cd2 O9 129.5(2) 4_375 2_445
O7 Cd2 O5 89.2(3) . .
O3 Cd2 O5 94.4(3) 4_375 .
O9 Cd2 O5 89.9(3) 2_445 .
O7 Cd2 O4 98.2(3) . .
O3 Cd2 O4 89.3(3) 4_375 .
O9 Cd2 O4 76.9(3) 2_445 .
O5 Cd2 O4 165.2(3) . .
O7 Cd2 O6 54.1(2) . .
O3 Cd2 O6 81.9(2) 4_375 .
O9 Cd2 O6 148.6(2) 2_445 .
O5 Cd2 O6 89.0(3) . .
O4 Cd2 O6 105.7(3) . .
O15 Cd3 O11 149.6(3) . .
O15 Cd3 O12 117.2(3) . .
O11 Cd3 O12 92.1(3) . .
O15 Cd3 O13 97.6(3) . .
O11 Cd3 O13 106.5(3) . .
O12 Cd3 O13 55.4(2) . .
O15 Cd3 O14 78.1(3) . .
O11 Cd3 O14 80.6(4) . .
O12 Cd3 O14 148.9(3) . .
O13 Cd3 O14 97.6(3) . .
O15 Cd3 O10 105.3(3) . .
O11 Cd3 O10 55.3(2) . .
O12 Cd3 O10 105.7(3) . .
O13 Cd3 O10 155.8(2) . .
O14 Cd3 O10 94.8(3) . .
C1 O2 Cd1 168.4(7) . .
C1 O3 Cd2 103.2(6) . 4_776
C2 O6 Cd2 86.5(6) . .
C2 O7 Cd2 97.7(6) . .
C15 O8 Cd1 106.3(6) . 3_676
C15 O9 Cd2 140.4(6) . 2_455
C42 O10 Cd3 90.9(5) . .
C42 O10 Cd1 139.4(7) . 4_475
Cd3 O10 Cd1 109.8(3) . 4_475
C42 O11 Cd3 93.5(6) . .
C22 O12 Cd3 93.2(6) . .
C22 O13 Cd3 91.4(5) . .
C41 O16 Cd1 87.9(5) . 3_676
C41 O17 Cd1 96.1(5) . 3_676
O2 C1 O3 121.0(8) . .
O2 C1 C32 120.4(9) . .
O3 C1 C32 118.6(8) . .
O6 C2 O7 121.3(9) . .
O6 C2 C3 121.0(9) . .
O7 C2 C3 117.8(8) . .
C8 C3 C4 119.5(8) . .
C8 C3 C2 119.1(8) . .
C4 C3 C2 121.4(8) . .
C5 C4 C3 118.7(8) . .
C5 C4 H4 120.7 . .
C3 C4 H4 120.7 . .
C4 C5 C6 122.8(9) . .
C4 C5 H5 118.6 . .
C6 C5 H5 118.6 . .
C5 C6 C7 118.9(8) . .
C5 C6 C9 119.1(8) . .
C7 C6 C9 121.9(8) . .
C6 C7 C8 117.5(8) . .
C6 C7 C16 125.7(7) . .
C8 C7 C16 116.7(8) . .
C3 C8 C7 122.3(8) . .
C3 C8 H8 118.8 . .
C7 C8 H8 118.8 . .
C14 C9 C10 118.5(8) . .
C14 C9 C6 121.3(8) . .
C10 C9 C6 120.2(8) . .
C11 C10 C9 120.9(8) . .
C11 C10 H10 119.5 . .
C9 C10 H10 119.5 . .
C12 C11 C10 120.6(8) . .
C12 C11 H11 119.7 . .
C10 C11 H11 119.7 . .
C11 C12 C13 119.6(8) . .
C11 C12 C15 120.3(8) . .
C13 C12 C15 120.1(8) . .
C14 C13 C12 119.8(8) . .
C14 C13 H13 120.1 . .
C12 C13 H13 120.1 . .
C13 C14 C9 120.5(8) . .
C13 C14 H14 119.7 . .
C9 C14 H14 119.7 . .
O9 C15 O8 121.4(8) . .
O9 C15 C12 118.6(8) . .
O8 C15 C12 119.8(8) . .
C21 C16 C17 118.1(8) . .
C21 C16 C7 121.8(8) . .
C17 C16 C7 120.1(8) . .
C18 C17 C16 121.8(9) . .
C18 C17 H17 119.1 . .
C16 C17 H17 119.1 . .
C17 C18 C19 119.2(9) . .
C17 C18 H18 120.4 . .
C19 C18 H18 120.4 . .
C20 C19 C18 119.7(8) . .
C20 C19 C42 119.8(9) . .
C18 C19 C42 120.5(9) . .
C19 C20 C21 121.3(9) . .
C19 C20 H20 119.3 . .
C21 C20 H20 119.3 . .
C20 C21 C16 119.8(9) . .
C20 C21 H21 120.1 . .
C16 C21 H21 120.1 . .
O12 C22 O13 120.0(8) . .
O12 C22 C23 119.9(9) . .
O13 C22 C23 120.1(8) . .
C24 C23 C28 119.7(8) . .
C24 C23 C22 120.6(8) . .
C28 C23 C22 119.7(8) . .
C23 C24 C25 120.9(9) . .
C23 C24 H24 119.5 . .
C25 C24 H24 119.5 . .
C24 C25 C26 120.7(8) . .
C24 C25 H25 119.6 . .
C26 C25 H25 119.6 . .
C27 C26 C25 118.1(8) . .
C27 C26 C29 120.8(9) . .
C25 C26 C29 121.0(8) . .
C26 C27 C28 122.2(9) . .
C26 C27 H27 118.9 . .
C28 C27 H27 118.9 . .
C27 C28 C23 118.3(9) . .
C27 C28 H28 120.9 . .
C23 C28 H28 120.9 . .
C30 C29 C34 119.8(7) . .
C30 C29 C26 118.3(8) . .
C34 C29 C26 121.8(8) . .
C31 C30 C29 121.1(8) . .
C31 C30 H30 119.4 . .
C29 C30 H30 119.4 . .
C30 C31 C32 120.3(8) . .
C30 C31 H31 119.8 . .
C32 C31 H31 119.8 . .
C31 C32 C33 119.0(7) . .
C31 C32 C1 120.6(8) . .
C33 C32 C1 120.4(8) . .
C32 C33 C34 121.5(8) . .
C32 C33 H33 119.3 . .
C34 C33 H33 119.3 . .
C29 C34 C33 118.3(7) . .
C29 C34 C35 123.1(7) . .
C33 C34 C35 118.7(8) . .
C40 C35 C36 118.9(8) . .
C40 C35 C34 121.8(8) . .
C36 C35 C34 119.3(7) . .
C35 C36 C37 120.5(8) . .
C35 C36 H36 119.8 . .
C37 C36 H36 119.8 . .
C36 C37 C38 120.1(8) . .
C36 C37 H37 120.0 . .
C38 C37 H37 120.0 . .
C39 C38 C37 119.1(8) . .
C39 C38 C41 121.4(8) . .
C37 C38 C41 119.4(8) . .
C38 C39 C40 120.6(8) . .
C38 C39 H39 119.7 . .
C40 C39 H39 119.7 . .
C35 C40 C39 120.7(8) . .
C35 C40 H40 119.6 . .
C39 C40 H40 119.6 . .
O17 C41 O16 120.2(8) . .
O17 C41 C38 120.7(8) . .
O16 C41 C38 119.1(8) . .
O17 C41 Cd1 56.7(4) . 3_676
O16 C41 Cd1 63.6(4) . 3_676
C38 C41 Cd1 173.7(7) . 3_676
O11 C42 O10 120.1(8) . .
O11 C42 C19 118.6(9) . .
O10 C42 C19 121.3(9) . .

loop_
_geom_bond_atom_site_label_1
_geom_bond_atom_site_label_2
_geom_bond_distance
_geom_bond_site_symmetry_2
Cd1 O2 2.207(7) .
Cd1 O8 2.247(6) 3_676
Cd1 O17 2.276(6) 3_676
Cd1 O10 2.394(7) 4_676
Cd1 O16 2.427(6) 3_676
Cd1 O1 2.428(9) .
Cd1 C41 2.707(9) 3_676
Cd2 O7 2.255(6) .
Cd2 O3 2.259(6) 4_375
Cd2 O9 2.268(7) 2_445
Cd2 O5 2.308(8) .
Cd2 O4 2.353(8) .
Cd2 O6 2.503(7) .
Cd3 O15 2.224(8) .
Cd3 O11 2.323(7) .
Cd3 O12 2.343(7) .
Cd3 O13 2.368(6) .
Cd3 O14 2.374(9) .
Cd3 O10 2.383(7) .
O2 C1 1.229(11) .
O3 C1 1.259(11) .
O3 Cd2 2.259(6) 4_776
O6 C2 1.241(11) .
O7 C2 1.254(12) .
O8 C15 1.255(11) .
O8 Cd1 2.247(6) 3_676
O9 C15 1.264(11) .
O9 Cd2 2.268(7) 2_455
O10 C42 1.257(12) .
O10 Cd1 2.394(7) 4_475
O11 C42 1.263(12) .
O12 C22 1.252(11) .
O13 C22 1.275(11) .
O16 C41 1.292(11) .
O16 Cd1 2.427(6) 3_676
O17 C41 1.244(11) .
O17 Cd1 2.276(6) 3_676
C1 C32 1.493(11) .
C2 C3 1.497(12) .
C3 C8 1.367(12) .
C3 C4 1.397(13) .
C4 C5 1.371(12) .
C4 H4 0.9300 .
C5 C6 1.387(12) .
C5 H5 0.9300 .
C6 C7 1.402(12) .
C6 C9 1.504(11) .
C7 C8 1.411(11) .
C7 C16 1.506(11) .
C8 H8 0.9300 .
C9 C14 1.391(13) .
C9 C10 1.403(12) .
C10 C11 1.377(12) .
C10 H10 0.9300 .
C11 C12 1.372(12) .
C11 H11 0.9300 .
C12 C13 1.404(12) .
C12 C15 1.503(11) .
C13 C14 1.391(12) .
C13 H13 0.9300 .
C14 H14 0.9300 .
C16 C21 1.396(12) .
C16 C17 1.404(13) .
C17 C18 1.376(12) .
C17 H17 0.9300 .
C18 C19 1.392(13) .
C18 H18 0.9300 .
C19 C20 1.379(14) .
C19 C42 1.502(12) .
C20 C21 1.384(12) .
C20 H20 0.9300 .
C21 H21 0.9300 .
C22 C23 1.506(12) .
C23 C24 1.374(13) .
C23 C28 1.427(13) .
C24 C25 1.374(12) .
C24 H24 0.9300 .
C25 C26 1.412(13) .
C25 H25 0.9300 .
C26 C27 1.381(13) .
C26 C29 1.496(11) .
C27 C28 1.388(13) .
C27 H27 0.9300 .
C28 H28 0.9300 .
C29 C30 1.402(12) .
C29 C34 1.404(12) .
C30 C31 1.384(12) .
C30 H30 0.9300 .
C31 C32 1.389(12) .
C31 H31 0.9300 .
C32 C33 1.408(12) .
C33 C34 1.410(11) .
C33 H33 0.9300 .
C34 C35 1.501(11) .
C35 C40 1.378(12) .
C35 C36 1.396(12) .
C36 C37 1.393(12) .
C36 H36 0.9300 .
C37 C38 1.392(12) .
C37 H37 0.9300 .
C38 C39 1.384(12) .
C38 C41 1.474(12) .
C39 C40 1.389(12) .
C39 H39 0.9300 .
C40 H40 0.9300 .
C41 Cd1 2.707(9) 3_676

loop_
_geom_torsion_atom_site_label_1
_geom_torsion_atom_site_label_2
_geom_torsion_atom_site_label_3
_geom_torsion_atom_site_label_4
_geom_torsion
_geom_torsion_site_symmetry_1
_geom_torsion_site_symmetry_4
O8 Cd1 O2 C1 -146(4) 3_676 .
O17 Cd1 O2 C1 43(4) 3_676 .
O10 Cd1 O2 C1 133(4) 4_676 .
O16 Cd1 O2 C1 -2(4) 3_676 .
O1 Cd1 O2 C1 -45(4) . .
C41 Cd1 O2 C1 28(4) 3_676 .
O7 Cd2 O6 C2 -3.9(7) . .
O3 Cd2 O6 C2 -179.6(7) 4_375 .
O9 Cd2 O6 C2 -2.2(10) 2_445 .
O5 Cd2 O6 C2 85.8(7) . .
O4 Cd2 O6 C2 -92.6(7) . .
O3 Cd2 O7 C2 9.9(9) 4_375 .
O9 Cd2 O7 C2 -175.3(7) 2_445 .
O5 Cd2 O7 C2 -85.5(7) . .
O4 Cd2 O7 C2 107.4(7) . .
O6 Cd2 O7 C2 3.8(7) . .
O15 Cd3 O10 C42 151.0(6) . .
O11 Cd3 O10 C42 -3.0(6) . .
O12 Cd3 O10 C42 -84.4(6) . .
O13 Cd3 O10 C42 -48.6(9) . .
O14 Cd3 O10 C42 72.1(6) . .
O15 Cd3 O10 Cd1 -64.7(4) . 4_475
O11 Cd3 O10 Cd1 141.3(5) . 4_475
O12 Cd3 O10 Cd1 60.0(3) . 4_475
O13 Cd3 O10 Cd1 95.7(6) . 4_475
O14 Cd3 O10 Cd1 -143.6(3) . 4_475
O15 Cd3 O11 C42 -53.8(10) . .
O12 Cd3 O11 C42 110.7(7) . .
O13 Cd3 O11 C42 165.1(6) . .
O14 Cd3 O11 C42 -99.7(7) . .
O10 Cd3 O11 C42 3.0(6) . .
O15 Cd3 O12 C22 -79.0(7) . .
O11 Cd3 O12 C22 109.8(6) . .
O13 Cd3 O12 C22 1.1(5) . .
O14 Cd3 O12 C22 34.6(9) . .
O10 Cd3 O12 C22 164.1(6) . .
O15 Cd3 O13 C22 116.8(6) . .
O11 Cd3 O13 C22 -81.9(6) . .
O12 Cd3 O13 C22 -1.1(5) . .
O14 Cd3 O13 C22 -164.3(6) . .
O10 Cd3 O13 C22 -44.1(9) . .
Cd1 O2 C1 O3 128(3) . .
Cd1 O2 C1 C32 -53(4) . .
Cd2 O3 C1 O2 -5.3(12) 4_776 .
Cd2 O3 C1 C32 175.5(7) 4_776 .
Cd2 O6 C2 O7 6.6(11) . .
Cd2 O6 C2 C3 -172.9(9) . .
Cd2 O7 C2 O6 -7.4(12) . .
Cd2 O7 C2 C3 172.1(8) . .
O6 C2 C3 C8 -177.5(10) . .
O7 C2 C3 C8 3.0(15) . .
O6 C2 C3 C4 3.2(16) . .
O7 C2 C3 C4 -176.3(10) . .
C8 C3 C4 C5 4.1(15) . .
C2 C3 C4 C5 -176.6(9) . .
C3 C4 C5 C6 -0.5(16) . .
C4 C5 C6 C7 -4.3(15) . .
C4 C5 C6 C9 174.2(9) . .
C5 C6 C7 C8 5.3(14) . .
C9 C6 C7 C8 -173.2(8) . .
C5 C6 C7 C16 -177.1(9) . .
C9 C6 C7 C16 4.4(14) . .
C4 C3 C8 C7 -2.9(15) . .
C2 C3 C8 C7 177.7(9) . .
C6 C7 C8 C3 -1.8(14) . .
C16 C7 C8 C3 -179.7(9) . .
C5 C6 C9 C14 46.1(13) . .
C7 C6 C9 C14 -135.4(10) . .
C5 C6 C9 C10 -133.6(10) . .
C7 C6 C9 C10 44.9(13) . .
C14 C9 C10 C11 2.3(14) . .
C6 C9 C10 C11 -178.1(9) . .
C9 C10 C11 C12 -0.7(15) . .
C10 C11 C12 C13 -2.0(15) . .
C10 C11 C12 C15 177.1(9) . .
C11 C12 C13 C14 3.0(14) . .
C15 C12 C13 C14 -176.1(9) . .
C12 C13 C14 C9 -1.4(15) . .
C10 C9 C14 C13 -1.2(14) . .
C6 C9 C14 C13 179.2(9) . .
Cd2 O9 C15 O8 88.1(11) 2_455 .
Cd2 O9 C15 C12 -97.0(10) 2_455 .
Cd1 O8 C15 O9 4.6(10) 3_676 .
Cd1 O8 C15 C12 -170.2(6) 3_676 .
C11 C12 C15 O9 179.2(9) . .
C13 C12 C15 O9 -1.7(13) . .
C11 C12 C15 O8 -5.8(13) . .
C13 C12 C15 O8 173.3(9) . .
C6 C7 C16 C21 46.6(13) . .
C8 C7 C16 C21 -135.7(9) . .
C6 C7 C16 C17 -133.9(10) . .
C8 C7 C16 C17 43.7(12) . .
C21 C16 C17 C18 -2.8(15) . .
C7 C16 C17 C18 177.7(9) . .
C16 C17 C18 C19 0.5(16) . .
C17 C18 C19 C20 1.7(15) . .
C17 C18 C19 C42 -178.3(9) . .
C18 C19 C20 C21 -1.6(16) . .
C42 C19 C20 C21 178.5(9) . .
C19 C20 C21 C16 -0.8(15) . .
C17 C16 C21 C20 2.9(14) . .
C7 C16 C21 C20 -177.6(9) . .
Cd3 O12 C22 O13 -1.9(10) . .
Cd3 O12 C22 C23 179.4(8) . .
Cd3 O13 C22 O12 1.9(9) . .
Cd3 O13 C22 C23 -179.5(8) . .
O12 C22 C23 C24 170.9(9) . .
O13 C22 C23 C24 -7.8(14) . .
O12 C22 C23 C28 -8.8(14) . .
O13 C22 C23 C28 172.6(9) . .
C28 C23 C24 C25 0.1(14) . .
C22 C23 C24 C25 -179.6(9) . .
C23 C24 C25 C26 2.0(14) . .
C24 C25 C26 C27 -2.9(14) . .
C24 C25 C26 C29 175.8(9) . .
C25 C26 C27 C28 1.8(16) . .
C29 C26 C27 C28 -177.0(10) . .
C26 C27 C28 C23 0.3(17) . .
C24 C23 C28 C27 -1.2(15) . .
C22 C23 C28 C27 178.4(9) . .
C27 C26 C29 C30 -115.9(11) . .
C25 C26 C29 C30 65.4(12) . .
C27 C26 C29 C34 66.1(13) . .
C25 C26 C29 C34 -112.6(11) . .
C34 C29 C30 C31 -1.5(15) . .
C26 C29 C30 C31 -179.5(9) . .
C29 C30 C31 C32 1.3(15) . .
C30 C31 C32 C33 -0.4(14) . .
C30 C31 C32 C1 -179.4(9) . .
O2 C1 C32 C31 -165.8(10) . .
O3 C1 C32 C31 13.4(14) . .
O2 C1 C32 C33 15.3(15) . .
O3 C1 C32 C33 -165.6(9) . .
C31 C32 C33 C34 -0.4(14) . .
C1 C32 C33 C34 178.6(9) . .
C30 C29 C34 C33 0.7(14) . .
C26 C29 C34 C33 178.7(8) . .
C30 C29 C34 C35 -178.4(9) . .
C26 C29 C34 C35 -0.4(14) . .
C32 C33 C34 C29 0.2(13) . .
C32 C33 C34 C35 179.4(8) . .
C29 C34 C35 C40 43.5(13) . .
C33 C34 C35 C40 -135.7(9) . .
C29 C34 C35 C36 -137.0(10) . .
C33 C34 C35 C36 43.9(12) . .
C40 C35 C36 C37 -2.4(14) . .
C34 C35 C36 C37 178.0(8) . .
C35 C36 C37 C38 -1.1(15) . .
C36 C37 C38 C39 2.8(15) . .
C36 C37 C38 C41 -173.4(9) . .
C37 C38 C39 C40 -0.9(15) . .
C41 C38 C39 C40 175.1(9) . .
C36 C35 C40 C39 4.3(14) . .
C34 C35 C40 C39 -176.1(9) . .
C38 C39 C40 C35 -2.7(15) . .
Cd1 O17 C41 O16 -4.7(10) 3_676 .
Cd1 O17 C41 C38 173.2(8) 3_676 .
Cd1 O16 C41 O17 4.4(9) 3_676 .
Cd1 O16 C41 C38 -173.6(8) 3_676 .
C39 C38 C41 O17 163.1(10) . .
C37 C38 C41 O17 -20.9(14) . .
C39 C38 C41 O16 -18.9(14) . .
C37 C38 C41 O16 157.1(9) . .
C39 C38 C41 Cd1 -133(6) . 3_676
C37 C38 C41 Cd1 43(6) . 3_676
Cd3 O11 C42 O10 -5.4(10) . .
Cd3 O11 C42 C19 175.4(8) . .
Cd3 O10 C42 O11 5.2(10) . .
Cd1 O10 C42 O11 -117.4(10) 4_475 .
Cd3 O10 C42 C19 -175.5(8) . .
Cd1 O10 C42 C19 61.9(13) 4_475 .
C20 C19 C42 O11 5.6(15) . .
C18 C19 C42 O11 -174.3(10) . .
C20 C19 C42 O10 -173.6(9) . .
C18 C19 C42 O10 6.4(15) . .
